data_1568372
loop_
_publ_author_name
'Shimomoto, Hiroaki'
'Miyano, Yuto'
'Kinoshita, Kaito'
'Itoh, Tomomichi'
'Ihara, Eiji'

_publ_section_title
;
 Initiating abilities of diphosphine- and diamine-ligated Pd
 complexes/NaBPh4 systems for C1 polymerization of diazoacetates
;
_journal_issue 9
_journal_name_full 'Polymer Chemistry'
_journal_page_first 1007
_journal_page_last 1018
_journal_paper_doi 10.1039/D2PY01548J
_journal_volume 14
_journal_year 2023
_chemical_formula_moiety 'C16 H20 Cl2 N2 O2 Pd'
_chemical_formula_sum 'C16 H20 Cl2 N2 O2 Pd'
_chemical_formula_weight 449.64
_space_group_crystal_system monoclinic
_space_group_IT_number 14
_space_group_name_Hall '-P 2yn'
_space_group_name_H-M_alt 'P 1 21/n 1'
_atom_sites_solution_hydrogens geom
_atom_sites_solution_primary iterative
_audit_creation_date 2020-11-09
_audit_creation_method
;
Olex2 1.2
(compiled 2018.05.29 svn.r3508 for OlexSys, GUI svn.r5506)
;
_audit_update_record
;
2022-07-20 deposited with the CCDC.	2023-01-30 downloaded from the CCDC.
;
_cell_angle_alpha 90
_cell_angle_beta 96.799(2)
_cell_angle_gamma 90
_cell_formula_units_Z 4
_cell_length_a 8.5369(2)
_cell_length_b 12.0251(2)
_cell_length_c 17.0606(4)
_cell_measurement_reflns_used 24829
_cell_measurement_temperature 100
_cell_measurement_theta_max 30.8960
_cell_measurement_theta_min 2.3800
_cell_volume 1739.07(6)
_computing_cell_refinement 'CrysAlisPro 1.171.40.53 (Rigaku OD, 2019)'
_computing_data_collection 'CrystalClear-SM Expert 2.1 b46 (Rigaku, 2016)'
_computing_data_reduction 'CrysAlisPro 1.171.40.53 (Rigaku OD, 2019)'
_computing_molecular_graphics 'Olex2 (Dolomanov et al., 2009)'
_computing_publication_material 'Olex2 (Dolomanov et al., 2009)'
_computing_structure_refinement 'ShelXL (Sheldrick, 2015)'
_computing_structure_solution 'olex2.solve (Bourhis et al., 2015)'
_diffrn_ambient_temperature 100.0
_diffrn_detector CCD
_diffrn_detector_area_resol_mean 7.111
_diffrn_detector_type 'Rigaku Saturn724+ area detector'
_diffrn_measured_fraction_theta_full 1.000
_diffrn_measured_fraction_theta_max 0.977
_diffrn_measurement_details
;
List of Runs (angles in degrees, time in seconds):

  # Type    Start    End  Width  t~exp~   \w     \q     \k     \f   Frames
#--------------------------------------------------------------------------
  1  \w   -105.00  75.00   0.50    1.00    --  -15.00  45.00   0.00  360
  2  \w   -105.00  75.00   0.50    1.00    --  -15.00  45.00  90.00  360
  3  \w   -105.00  75.00   0.50    1.00    --  -15.00  45.00 180.00  360
  4  \w   -105.00  75.00   0.50    1.00    --  -15.00  45.00 270.00  360
;
_diffrn_measurement_device_type 'Rigaku Varimax with Saturn'
_diffrn_measurement_method '\w scans'
_diffrn_orient_matrix_type 'CrysAlisPro convention (1999,Acta A55,543-557)'
_diffrn_orient_matrix_UB_11 -0.0287461000
_diffrn_orient_matrix_UB_12 0.0384297000
_diffrn_orient_matrix_UB_13 0.0264141000
_diffrn_orient_matrix_UB_21 -0.0234306000
_diffrn_orient_matrix_UB_22 -0.0447484000
_diffrn_orient_matrix_UB_23 0.0230730000
_diffrn_orient_matrix_UB_31 0.0749514000
_diffrn_orient_matrix_UB_32 0.0007826000
_diffrn_orient_matrix_UB_33 0.0229161000
_diffrn_radiation_collimation 0.3
_diffrn_radiation_monochromator 'multi-layer mirror optics'
_diffrn_radiation_probe x-ray
_diffrn_radiation_type MoK\a
_diffrn_radiation_wavelength 0.71073
_diffrn_reflns_av_R_equivalents 0.1111
_diffrn_reflns_av_unetI/netI 0.0445
_diffrn_reflns_Laue_measured_fraction_full 1.000
_diffrn_reflns_Laue_measured_fraction_max 0.977
_diffrn_reflns_limit_h_max 11
_diffrn_reflns_limit_h_min -11
_diffrn_reflns_limit_k_max 16
_diffrn_reflns_limit_k_min -16
_diffrn_reflns_limit_l_max 23
_diffrn_reflns_limit_l_min -22
_diffrn_reflns_number 33359
_diffrn_reflns_point_group_measured_fraction_full 1.000
_diffrn_reflns_point_group_measured_fraction_max 0.977
_diffrn_reflns_theta_full 25.242
_diffrn_reflns_theta_max 29.497
_diffrn_reflns_theta_min 2.077
_diffrn_source 'rotating anode X-ray generator'
_diffrn_source_current 24.0
_diffrn_source_power 1.2
_diffrn_source_target Mo
_diffrn_source_type 'MicroMax 007'
_diffrn_source_voltage 50.0
_exptl_absorpt_coefficient_mu 1.384
_exptl_absorpt_correction_T_max 1.00000
_exptl_absorpt_correction_T_min 0.75676
_exptl_absorpt_correction_type multi-scan
_exptl_absorpt_process_details
;
CrysAlisPro 1.171.40.67a (Rigaku Oxford Diffraction, 2019)
Empirical absorption correction using spherical harmonics,
 implemented in SCALE3 ABSPACK scaling algorithm.
;
_exptl_crystal_colour orange
_exptl_crystal_colour_primary orange
_exptl_crystal_density_diffrn 1.717
_exptl_crystal_description block
_exptl_crystal_F_000 904
_exptl_crystal_recrystallization_method 'Re-crystallisation from solvent'
_exptl_crystal_size_max 0.18
_exptl_crystal_size_mid 0.08
_exptl_crystal_size_min 0.06
_refine_diff_density_max 1.359
_refine_diff_density_min -1.275
_refine_diff_density_rms 0.165
_refine_ls_extinction_method none
_refine_ls_goodness_of_fit_ref 1.057
_refine_ls_hydrogen_treatment constr
_refine_ls_matrix_type full
_refine_ls_number_parameters 212
_refine_ls_number_reflns 4735
_refine_ls_number_restraints 0
_refine_ls_restrained_S_all 1.057
_refine_ls_R_factor_all 0.0418
_refine_ls_R_factor_gt 0.0376
_refine_ls_shift/su_max 0.002
_refine_ls_shift/su_mean 0.000
_refine_ls_structure_factor_coef Fsqd
_refine_ls_weighting_details 'w=1/[\s^2^(Fo^2^)+(0.0469P)^2^+1.6871P] where P=(Fo^2^+2Fc^2^)/3'
_refine_ls_weighting_scheme calc
_refine_ls_wR_factor_gt 0.0874
_refine_ls_wR_factor_ref 0.0913
_reflns_Friedel_coverage 0.000
_reflns_number_gt 4292
_reflns_number_total 4735
_reflns_threshold_expression 'I > 2\s(I)'
_cod_data_source_file d2py01548j2.cif
_cod_data_source_block miyano_f
_cod_depositor_comments 'Adding full bibliography for 1568372--1568378.cif.'
_cod_database_code 1568372
_shelx_shelxl_version_number 2018/3
_chemical_oxdiff_formula Pd1Cl2O2N2C16H20
_shelx_space_group_comment
;
The symmetry employed for this shelxl refinement is uniquely defined
by the following loop, which should always be used as a source of
symmetry information in preference to the above space-group names.
They are only intended as comments.
;
_shelx_estimated_absorpt_t_max 0.922
_shelx_estimated_absorpt_t_min 0.789
_reflns_odcompleteness_completeness 99.97
_reflns_odcompleteness_iscentric 1
_reflns_odcompleteness_theta 26.32
_olex2_refinement_description
;
1. Fixed Uiso
 At 1.2 times of:
  All C(H) groups, All C(H,H) groups
 At 1.5 times of:
  All C(H,H,H) groups
2.a Secondary CH2 refined with riding coordinates:
 C13(H13A,H13B), C14(H14A,H14B)
2.b Aromatic/amide H refined with riding coordinates:
 C6(H6), C5(H5), C7(H7), C4(H4)
2.c Idealised Me refined as rotating group:
 C11(H11A,H11B,H11C), C16(H16A,H16B,H16C), C15(H15A,H15B,H15C), C12(H12A,H12B,
 H12C)
;
_olex2_exptl_crystal_mounting_method loop
_olex2_submission_special_instructions 'No special instructions were received'
_oxdiff_exptl_absorpt_empirical_details
;
Empirical correction (ABSPACK) includes:
- Absorption correction using spherical harmonics
- Frame scaling
;
_oxdiff_exptl_absorpt_empirical_full_max 2.707
_oxdiff_exptl_absorpt_empirical_full_min 0.751

loop_
_space_group_symop_operation_xyz
'x, y, z'
'-x+1/2, y+1/2, -z+1/2'
'-x, -y, -z'
'x-1/2, -y-1/2, z-1/2'

loop_
_atom_site_label
_atom_site_type_symbol
_atom_site_fract_x
_atom_site_fract_y
_atom_site_fract_z
_atom_site_U_iso_or_equiv
_atom_site_adp_type
_atom_site_occupancy
_atom_site_site_symmetry_order
_atom_site_calc_flag
_atom_site_refinement_flags_posn
_atom_site_refinement_flags_adp
_atom_site_refinement_flags_occupancy
_atom_site_disorder_assembly
_atom_site_disorder_group
Pd1 Pd 0.49396(2) 0.68711(2) 0.68649(2) 0.01402(7) Uani 1 1 d . . . . .
Cl1 Cl 0.22032(7) 0.57489(5) 0.55840(4) 0.02199(13) Uani 1 1 d . . . . .
Cl2 Cl 0.51841(8) 0.42753(4) 0.62368(3) 0.02153(13) Uani 1 1 d . . . . .
O1 O 0.3123(2) 0.80142(14) 0.51006(11) 0.0219(4) Uani 1 1 d . . . . .
O2 O 0.8202(2) 0.54948(15) 0.62515(11) 0.0226(4) Uani 1 1 d . . . . .
N1 N 0.3696(3) 0.81850(16) 0.74015(13) 0.0200(4) Uani 1 1 d . . . . .
N2 N 0.6330(3) 0.68278(15) 0.80113(12) 0.0165(4) Uani 1 1 d . . . . .
C10 C 0.5416(3) 0.56884(18) 0.60407(13) 0.0168(4) Uani 1 1 d . . . . .
C6 C 0.8966(3) 0.8510(2) 0.51304(15) 0.0238(5) Uani 1 1 d . . . . .
H6 H 1.000479 0.876713 0.508775 0.029 Uiso 1 1 calc R . . . .
C11 C 0.4236(4) 0.9289(2) 0.71704(17) 0.0314(6) Uani 1 1 d . . . . .
H11A H 0.536705 0.936717 0.734407 0.047 Uiso 1 1 calc GR . . . .
H11B H 0.365428 0.986822 0.741849 0.047 Uiso 1 1 calc GR . . . .
H11C H 0.404731 0.936665 0.659514 0.047 Uiso 1 1 calc GR . . . .
C13 C 0.4055(3) 0.8006(2) 0.82635(15) 0.0225(5) Uani 1 1 d . . . . .
H13A H 0.344179 0.736387 0.842542 0.027 Uiso 1 1 calc R . . . .
H13B H 0.374506 0.867135 0.854993 0.027 Uiso 1 1 calc R . . . .
C16 C 0.8034(3) 0.6910(2) 0.79396(16) 0.0237(5) Uani 1 1 d . . . . .
H16A H 0.835387 0.628089 0.762935 0.035 Uiso 1 1 calc GR . . . .
H16B H 0.863149 0.689440 0.846669 0.035 Uiso 1 1 calc GR . . . .
H16C H 0.824730 0.760752 0.767529 0.035 Uiso 1 1 calc GR . . . .
C15 C 0.6025(4) 0.5762(2) 0.83976(15) 0.0253(5) Uani 1 1 d . . . . .
H15A H 0.490972 0.572031 0.847997 0.038 Uiso 1 1 calc GR . . . .
H15B H 0.668212 0.571501 0.890797 0.038 Uiso 1 1 calc GR . . . .
H15C H 0.628101 0.514342 0.806089 0.038 Uiso 1 1 calc GR . . . .
C12 C 0.1978(4) 0.8093(3) 0.71549(18) 0.0312(7) Uani 1 1 d . . . . .
H12A H 0.176676 0.819428 0.658214 0.047 Uiso 1 1 calc GR . . . .
H12B H 0.142218 0.866748 0.742158 0.047 Uiso 1 1 calc GR . . . .
H12C H 0.160917 0.735710 0.729777 0.047 Uiso 1 1 calc GR . . . .
C1 C 0.4073(3) 0.63476(19) 0.57383(13) 0.0166(4) Uani 1 1 d . . . . .
C9 C 0.7041(3) 0.60398(19) 0.59826(13) 0.0171(4) Uani 1 1 d . . . . .
C8 C 0.7221(3) 0.7137(2) 0.55850(13) 0.0172(4) Uani 1 1 d . . . . .
C5 C 0.7674(3) 0.9135(2) 0.48129(15) 0.0227(5) Uani 1 1 d . . . . .
H5 H 0.783024 0.981422 0.454893 0.027 Uiso 1 1 calc R . . . .
C3 C 0.5914(3) 0.77727(19) 0.52787(13) 0.0164(4) Uani 1 1 d . . . . .
C7 C 0.8742(3) 0.7509(2) 0.55101(14) 0.0202(5) Uani 1 1 d . . . . .
H7 H 0.962779 0.707851 0.571883 0.024 Uiso 1 1 calc R . . . .
C4 C 0.6151(3) 0.8766(2) 0.48817(14) 0.0199(5) Uani 1 1 d . . . . .
H4 H 0.526941 0.918891 0.465839 0.024 Uiso 1 1 calc R . . . .
C14 C 0.5811(3) 0.7786(2) 0.84753(14) 0.0206(5) Uani 1 1 d . . . . .
H14A H 0.641640 0.845803 0.836399 0.025 Uiso 1 1 calc R . . . .
H14B H 0.602999 0.762081 0.904630 0.025 Uiso 1 1 calc R . . . .
C2 C 0.4256(3) 0.74171(19) 0.53497(13) 0.0168(4) Uani 1 1 d . . . . .

loop_
_atom_site_aniso_label
_atom_site_aniso_U_11
_atom_site_aniso_U_22
_atom_site_aniso_U_33
_atom_site_aniso_U_23
_atom_site_aniso_U_13
_atom_site_aniso_U_12
Pd1 0.01781(11) 0.01154(10) 0.01220(11) -0.00110(5) -0.00042(7) 0.00131(6)
Cl1 0.0205(3) 0.0196(3) 0.0248(3) -0.0016(2) -0.0015(2) -0.0033(2)
Cl2 0.0311(3) 0.0119(2) 0.0218(3) 0.00103(19) 0.0038(2) 0.0015(2)
O1 0.0233(10) 0.0184(8) 0.0222(9) 0.0025(6) -0.0048(7) 0.0047(7)
O2 0.0248(9) 0.0186(8) 0.0237(9) 0.0016(7) -0.0002(7) 0.0072(7)
N1 0.0250(11) 0.0182(10) 0.0161(10) -0.0035(7) -0.0005(8) 0.0049(8)
N2 0.0202(11) 0.0143(9) 0.0141(9) -0.0011(7) -0.0020(8) 0.0016(7)
C10 0.0254(12) 0.0110(10) 0.0142(10) -0.0004(7) 0.0027(9) 0.0027(9)
C6 0.0264(13) 0.0238(12) 0.0218(12) -0.0032(10) 0.0050(10) -0.0052(11)
C11 0.0472(18) 0.0174(12) 0.0278(14) 0.0004(10) -0.0028(12) 0.0031(12)
C13 0.0295(14) 0.0228(12) 0.0146(11) -0.0034(9) 0.0004(10) 0.0054(10)
C16 0.0211(13) 0.0240(13) 0.0239(13) -0.0046(9) -0.0052(10) 0.0015(9)
C15 0.0414(16) 0.0150(11) 0.0188(12) 0.0035(9) 0.0013(11) 0.0000(11)
C12 0.0241(15) 0.0428(18) 0.0260(14) -0.0069(11) -0.0004(11) 0.0110(11)
C1 0.0187(11) 0.0160(10) 0.0146(10) -0.0030(8) 0.0002(8) -0.0006(9)
C9 0.0225(12) 0.0136(10) 0.0147(10) -0.0006(8) 0.0001(8) 0.0035(9)
C8 0.0209(12) 0.0149(10) 0.0151(10) -0.0015(8) 0.0000(9) 0.0038(9)
C5 0.0321(14) 0.0165(11) 0.0189(11) 0.0004(9) 0.0005(10) -0.0043(10)
C3 0.0228(12) 0.0126(10) 0.0139(10) -0.0019(8) 0.0020(8) 0.0015(9)
C7 0.0194(12) 0.0200(11) 0.0207(11) -0.0026(9) 0.0006(9) 0.0029(9)
C4 0.0263(13) 0.0149(10) 0.0179(11) -0.0004(8) -0.0006(9) 0.0005(9)
C14 0.0266(13) 0.0168(11) 0.0170(11) -0.0052(9) -0.0024(9) 0.0020(10)
C2 0.0216(12) 0.0147(10) 0.0132(10) -0.0025(8) -0.0017(8) 0.0009(9)

loop_
_atom_type_symbol
_atom_type_description
_atom_type_scat_dispersion_real
_atom_type_scat_dispersion_imag
_atom_type_scat_source
C C 0.0033 0.0016 'International Tables Vol C Tables 4.2.6.8 and 6.1.1.4'
H H 0.0000 0.0000 'International Tables Vol C Tables 4.2.6.8 and 6.1.1.4'
Cl Cl 0.1484 0.1585 'International Tables Vol C Tables 4.2.6.8 and 6.1.1.4'
N N 0.0061 0.0033 'International Tables Vol C Tables 4.2.6.8 and 6.1.1.4'
O O 0.0106 0.0060 'International Tables Vol C Tables 4.2.6.8 and 6.1.1.4'
Pd Pd -0.9988 1.0072 'International Tables Vol C Tables 4.2.6.8 and 6.1.1.4'

loop_
_geom_angle_atom_site_label_1
_geom_angle_atom_site_label_2
_geom_angle_atom_site_label_3
_geom_angle
_geom_angle_site_symmetry_1
_geom_angle_site_symmetry_3
_geom_angle_publ_flag
N2 Pd1 N1 83.08(8) . . ?
C10 Pd1 N1 158.77(9) . . ?
C10 Pd1 N2 117.74(8) . . ?
C1 Pd1 N1 118.31(9) . . ?
C1 Pd1 N2 158.00(8) . . ?
C1 Pd1 C10 40.58(9) . . ?
C11 N1 Pd1 111.05(17) . . ?
C11 N1 C13 111.2(2) . . ?
C11 N1 C12 108.8(2) . . ?
C13 N1 Pd1 105.02(15) . . ?
C12 N1 Pd1 110.12(16) . . ?
C12 N1 C13 110.6(2) . . ?
C16 N2 Pd1 111.31(16) . . ?
C16 N2 C15 108.8(2) . . ?
C16 N2 C14 110.43(19) . . ?
C15 N2 Pd1 108.48(16) . . ?
C15 N2 C14 110.69(19) . . ?
C14 N2 Pd1 107.16(15) . . ?
Cl2 C10 Pd1 120.07(12) . . ?
C1 C10 Pd1 69.71(12) . . ?
C1 C10 Cl2 120.05(18) . . ?
C1 C10 C9 122.5(2) . . ?
C9 C10 Pd1 96.40(14) . . ?
C9 C10 Cl2 115.05(17) . . ?
C5 C6 H6 119.9 . . ?
C7 C6 H6 119.9 . . ?
C7 C6 C5 120.2(2) . . ?
N1 C11 H11A 109.5 . . ?
N1 C11 H11B 109.5 . . ?
N1 C11 H11C 109.5 . . ?
H11A C11 H11B 109.5 . . ?
H11A C11 H11C 109.5 . . ?
H11B C11 H11C 109.5 . . ?
N1 C13 H13A 109.7 . . ?
N1 C13 H13B 109.7 . . ?
N1 C13 C14 110.0(2) . . ?
H13A C13 H13B 108.2 . . ?
C14 C13 H13A 109.7 . . ?
C14 C13 H13B 109.7 . . ?
N2 C16 H16A 109.5 . . ?
N2 C16 H16B 109.5 . . ?
N2 C16 H16C 109.5 . . ?
H16A C16 H16B 109.5 . . ?
H16A C16 H16C 109.5 . . ?
H16B C16 H16C 109.5 . . ?
N2 C15 H15A 109.5 . . ?
N2 C15 H15B 109.5 . . ?
N2 C15 H15C 109.5 . . ?
H15A C15 H15B 109.5 . . ?
H15A C15 H15C 109.5 . . ?
H15B C15 H15C 109.5 . . ?
N1 C12 H12A 109.5 . . ?
N1 C12 H12B 109.5 . . ?
N1 C12 H12C 109.5 . . ?
H12A C12 H12B 109.5 . . ?
H12A C12 H12C 109.5 . . ?
H12B C12 H12C 109.5 . . ?
Cl1 C1 Pd1 119.02(12) . . ?
C10 C1 Pd1 69.71(13) . . ?
C10 C1 Cl1 120.24(18) . . ?
C10 C1 C2 121.6(2) . . ?
C2 C1 Pd1 96.18(14) . . ?
C2 C1 Cl1 116.07(17) . . ?
O2 C9 C10 123.3(2) . . ?
O2 C9 C8 121.1(2) . . ?
C10 C9 C8 115.7(2) . . ?
C3 C8 C9 121.9(2) . . ?
C7 C8 C9 118.1(2) . . ?
C7 C8 C3 120.0(2) . . ?
C6 C5 H5 120.0 . . ?
C6 C5 C4 120.0(2) . . ?
C4 C5 H5 120.0 . . ?
C8 C3 C2 122.2(2) . . ?
C4 C3 C8 119.5(2) . . ?
C4 C3 C2 118.4(2) . . ?
C6 C7 C8 120.1(2) . . ?
C6 C7 H7 120.0 . . ?
C8 C7 H7 120.0 . . ?
C5 C4 C3 120.2(2) . . ?
C5 C4 H4 119.9 . . ?
C3 C4 H4 119.9 . . ?
N2 C14 C13 110.7(2) . . ?
N2 C14 H14A 109.5 . . ?
N2 C14 H14B 109.5 . . ?
C13 C14 H14A 109.5 . . ?
C13 C14 H14B 109.5 . . ?
H14A C14 H14B 108.1 . . ?
O1 C2 C1 123.0(2) . . ?
O1 C2 C3 120.9(2) . . ?
C1 C2 C3 116.1(2) . . ?

loop_
_geom_bond_atom_site_label_1
_geom_bond_atom_site_label_2
_geom_bond_distance
_geom_bond_site_symmetry_2
_geom_bond_publ_flag
Pd1 N1 2.166(2) . ?
Pd1 N2 2.165(2) . ?
Pd1 C10 2.074(2) . ?
Pd1 C1 2.074(2) . ?
Cl1 C1 1.743(2) . ?
Cl2 C10 1.748(2) . ?
O1 C2 1.239(3) . ?
O2 C9 1.231(3) . ?
N1 C11 1.475(3) . ?
N1 C13 1.482(3) . ?
N1 C12 1.481(4) . ?
N2 C16 1.478(4) . ?
N2 C15 1.479(3) . ?
N2 C14 1.494(3) . ?
C10 C1 1.438(3) . ?
C10 C9 1.464(4) . ?
C6 H6 0.9500 . ?
C6 C5 1.391(4) . ?
C6 C7 1.390(4) . ?
C11 H11A 0.9800 . ?
C11 H11B 0.9800 . ?
C11 H11C 0.9800 . ?
C13 H13A 0.9900 . ?
C13 H13B 0.9900 . ?
C13 C14 1.523(4) . ?
C16 H16A 0.9800 . ?
C16 H16B 0.9800 . ?
C16 H16C 0.9800 . ?
C15 H15A 0.9800 . ?
C15 H15B 0.9800 . ?
C15 H15C 0.9800 . ?
C12 H12A 0.9800 . ?
C12 H12B 0.9800 . ?
C12 H12C 0.9800 . ?
C1 C2 1.464(3) . ?
C9 C8 1.500(3) . ?
C8 C3 1.401(3) . ?
C8 C7 1.394(4) . ?
C5 H5 0.9500 . ?
C5 C4 1.392(4) . ?
C3 C4 1.399(3) . ?
C3 C2 1.497(3) . ?
C7 H7 0.9500 . ?
C4 H4 0.9500 . ?
C14 H14A 0.9900 . ?
C14 H14B 0.9900 . ?

loop_
_geom_torsion_atom_site_label_1
_geom_torsion_atom_site_label_2
_geom_torsion_atom_site_label_3
_geom_torsion_atom_site_label_4
_geom_torsion
_geom_torsion_site_symmetry_1
_geom_torsion_site_symmetry_2
_geom_torsion_site_symmetry_3
_geom_torsion_site_symmetry_4
_geom_torsion_publ_flag
Pd1 N1 C13 C14 45.7(2) . . . . ?
Pd1 N2 C14 C13 33.9(2) . . . . ?
Pd1 C10 C1 Cl1 -112.53(16) . . . . ?
Pd1 C10 C1 C2 84.7(2) . . . . ?
Pd1 C10 C9 O2 108.6(2) . . . . ?
Pd1 C10 C9 C8 -70.0(2) . . . . ?
Pd1 C1 C2 O1 -108.3(2) . . . . ?
Pd1 C1 C2 C3 70.6(2) . . . . ?
Cl1 C1 C2 O1 18.3(3) . . . . ?
Cl1 C1 C2 C3 -162.75(16) . . . . ?
Cl2 C10 C1 Pd1 113.79(16) . . . . ?
Cl2 C10 C1 Cl1 1.3(3) . . . . ?
Cl2 C10 C1 C2 -161.53(17) . . . . ?
Cl2 C10 C9 O2 -18.9(3) . . . . ?
Cl2 C10 C9 C8 162.46(16) . . . . ?
O2 C9 C8 C3 -179.7(2) . . . . ?
O2 C9 C8 C7 1.7(3) . . . . ?
N1 C13 C14 N2 -55.7(3) . . . . ?
C10 C1 C2 O1 -178.2(2) . . . . ?
C10 C1 C2 C3 0.7(3) . . . . ?
C10 C9 C8 C3 -1.0(3) . . . . ?
C10 C9 C8 C7 -179.7(2) . . . . ?
C6 C5 C4 C3 0.8(4) . . . . ?
C11 N1 C13 C14 -74.5(3) . . . . ?
C16 N2 C14 C13 155.3(2) . . . . ?
C15 N2 C14 C13 -84.2(3) . . . . ?
C12 N1 C13 C14 164.5(2) . . . . ?
C1 C10 C9 O2 178.6(2) . . . . ?
C1 C10 C9 C8 0.0(3) . . . . ?
C9 C10 C1 Pd1 -84.6(2) . . . . ?
C9 C10 C1 Cl1 162.91(17) . . . . ?
C9 C10 C1 C2 0.1(3) . . . . ?
C9 C8 C3 C4 -177.1(2) . . . . ?
C9 C8 C3 C2 1.9(3) . . . . ?
C9 C8 C7 C6 178.6(2) . . . . ?
C8 C3 C4 C5 -1.9(3) . . . . ?
C8 C3 C2 O1 177.2(2) . . . . ?
C8 C3 C2 C1 -1.7(3) . . . . ?
C5 C6 C7 C8 -1.0(4) . . . . ?
C3 C8 C7 C6 -0.1(4) . . . . ?
C7 C6 C5 C4 0.7(4) . . . . ?
C7 C8 C3 C4 1.6(3) . . . . ?
C7 C8 C3 C2 -179.4(2) . . . . ?
C4 C3 C2 O1 -3.8(3) . . . . ?
C4 C3 C2 C1 177.3(2) . . . . ?
C2 C3 C4 C5 179.0(2) . . . . ?
